data_4329510
loop_
_publ_author_name
'Michael Wagner'
'Christina Dietz'
'Stefan Krabbe'
'Stephan G. Koller'
'Carsten Strohmann'
'Klaus Jurkschat'

_publ_contact_author_address
;Lehrstuhl f\"ur Anorganische Chemie II
Technische Universit\"at Dortmund
44221 Dortmund
Germany
;
_publ_contact_author_email klaus.jurkschat@tu-dortmund.de
_publ_contact_author_name 'Klaus Jurkschat'
_publ_section_title
;
 {4-t-Bu-2,6-[P(O)(O-i-Pr)2]2C6H2Sn}2: An Intramolecularly Coordinated
 Organotin(I) Compound with a Sn-Sn Single Bond, Its Disproportionation
 toward a Diorganostannylene and Elemental Tin, and Its Oxidation with
 PhI(OAc)2
;
_journal_name_full 'Inorganic Chemistry'
_journal_page_first 6851
_journal_page_last 6859
_journal_paper_doi 10.1021/ic3005954
_journal_volume 51
_journal_year 2012
_chemical_formula_moiety 'C44 H78 O12 P4 Sn2, C7 H8'
_chemical_formula_sum 'C51 H86 O12 P4 Sn2'
_chemical_formula_weight 1252.46
_chemical_name_systematic
; 
[2,6-Bis(diisopropoxyphosphonyl)-4-tert-butyl]phenyltin(I)
;
_space_group_IT_number 15
_symmetry_cell_setting monoclinic
_symmetry_space_group_name_Hall '-C 2yc'
_symmetry_space_group_name_H-M 'C 1 2/c 1'
_atom_sites_solution_hydrogens geom
_atom_sites_solution_primary direct
_atom_sites_solution_secondary difmap
_audit_creation_method SHELXL-97
_cell_angle_alpha 90.00
_cell_angle_beta 117.133(5)
_cell_angle_gamma 90.00
_cell_formula_units_Z 4
_cell_length_a 26.493(2)
_cell_length_b 13.9899(4)
_cell_length_c 24.0375(10)
_cell_measurement_reflns_used 20008
_cell_measurement_temperature 173(2)
_cell_measurement_theta_max 29.1837
_cell_measurement_theta_min 2.5721
_cell_volume 7928.7(8)
_computing_cell_refinement "'CrysAlis CCD, Oxford Diffraction Ltd., Version 1.171.32.37'"
_computing_data_collection "'CrysAlis CCD, Oxford Diffraction Ltd., Version 1.171.32.37'"
_computing_data_reduction "'CrysAlis RED, Oxford Diffraction Ltd., Version 1.171.32.37'"
_computing_molecular_graphics 'SHELXP-97 (Sheldrick, 1997)'
_computing_publication_material 'enCIFer Version 1.4'
_computing_structure_refinement 'SHELXL-97 (Sheldrick, 1997)'
_computing_structure_solution 'SHELXS-97 (Sheldrick, 1990)'
_diffrn_ambient_temperature 173(2)
_diffrn_measured_fraction_theta_full 0.999
_diffrn_measured_fraction_theta_max 0.999
_diffrn_measurement_device 'XcaliburS CCD Diffractometer'
_diffrn_measurement_method '\w und \y scan'
_diffrn_radiation_monochromator graphite
_diffrn_radiation_source 'fine-focus sealed tube'
_diffrn_radiation_type MoK\a
_diffrn_radiation_wavelength 0.71073
_diffrn_reflns_av_R_equivalents 0.0359
_diffrn_reflns_av_sigmaI/netI 0.0298
_diffrn_reflns_limit_h_max 32
_diffrn_reflns_limit_h_min -32
_diffrn_reflns_limit_k_max 16
_diffrn_reflns_limit_k_min -16
_diffrn_reflns_limit_l_max 29
_diffrn_reflns_limit_l_min -29
_diffrn_reflns_number 31339
_diffrn_reflns_theta_full 25.50
_diffrn_reflns_theta_max 25.50
_diffrn_reflns_theta_min 2.74
_exptl_absorpt_coefficient_mu 0.751
_exptl_absorpt_correction_T_max 1.00000
_exptl_absorpt_correction_T_min 0.83142
_exptl_absorpt_correction_type multi-scan
_exptl_absorpt_process_details
;
CrysAlisPro, Oxford Diffraction Ltd.,
Version 1.171.33.55 (release 05-01-2010 CrysAlis171 .NET)
(compiled Jan  5 2010,16:28:46)
empirical absorption correction using spherical harmonics,
 implemented in SCALE3 ABSPACK scaling algorithm.
;
_exptl_crystal_colour brown
_exptl_crystal_density_diffrn 1.049
_exptl_crystal_description block
_exptl_crystal_F_000 2592
_exptl_crystal_size_max 0.49
_exptl_crystal_size_mid 0.47
_exptl_crystal_size_min 0.31
_platon_squeeze_details
;
;
_refine_diff_density_max 1.239
_refine_diff_density_min -0.510
_refine_diff_density_rms 0.099
_refine_ls_extinction_method none
_refine_ls_goodness_of_fit_ref 1.417
_refine_ls_hydrogen_treatment constr
_refine_ls_matrix_type full
_refine_ls_number_parameters 367
_refine_ls_number_reflns 7372
_refine_ls_number_restraints 12
_refine_ls_restrained_S_all 1.420
_refine_ls_R_factor_all 0.0619
_refine_ls_R_factor_gt 0.0460
_refine_ls_shift/su_max 0.001
_refine_ls_shift/su_mean 0.000
_refine_ls_structure_factor_coef Fsqd
_refine_ls_weighting_details 'calc w=1/[\s^2^(Fo^2^)+(0.0663P)^2^+0.0000P] where P=(Fo^2^+2Fc^2^)/3'
_refine_ls_weighting_scheme calc
_refine_ls_wR_factor_gt 0.1280
_refine_ls_wR_factor_ref 0.1348
_reflns_number_gt 5814
_reflns_number_total 7372
_reflns_threshold_expression >2sigma(I)
_cod_data_source_file ic3005954_si_002_3.cif
_cod_data_source_block compound2*toluene
_cod_original_cell_volume 7928.7(7)
_cod_database_code 4329510

loop_
_symmetry_equiv_pos_as_xyz
'x, y, z'
'-x, y, -z+1/2'
'x+1/2, y+1/2, z'
'-x+1/2, y+1/2, -z+1/2'
'-x, -y, -z'
'x, -y, z-1/2'
'-x+1/2, -y+1/2, -z'
'x+1/2, -y+1/2, z-1/2'

loop_
_atom_site_label
_atom_site_type_symbol
_atom_site_fract_x
_atom_site_fract_y
_atom_site_fract_z
_atom_site_U_iso_or_equiv
_atom_site_adp_type
_atom_site_occupancy
_atom_site_symmetry_multiplicity
_atom_site_calc_flag
_atom_site_refinement_flags
_atom_site_disorder_assembly
_atom_site_disorder_group
Sn1 Sn 0.265623(10) 0.352406(18) 0.508725(12) 0.02905(11) Uani 1 1 d . . .
P1 P 0.18042(4) 0.39534(9) 0.57688(4) 0.0348(3) Uani 1 1 d . . .
P2 P 0.18548(4) 0.40540(7) 0.35509(5) 0.0279(2) Uani 1 1 d . . .
O1 O 0.23843(12) 0.36129(19) 0.59589(12) 0.0345(6) Uani 1 1 d . A .
O2 O 0.24227(12) 0.36731(18) 0.39718(13) 0.0340(6) Uani 1 1 d . . .
O2' O 0.18488(13) 0.49997(19) 0.32018(12) 0.0369(7) Uani 1 1 d . . .
O2'' O 0.14924(12) 0.34464(18) 0.29611(13) 0.0343(6) Uani 1 1 d . . .
C1 C 0.17584(15) 0.4029(3) 0.46275(17) 0.0254(8) Uani 1 1 d . . .
C2 C 0.14534(15) 0.4207(3) 0.49651(16) 0.0244(8) Uani 1 1 d . A .
C3 C 0.09066(16) 0.4582(3) 0.46814(16) 0.0295(9) Uani 1 1 d . . .
H3 H 0.0720 0.4691 0.4923 0.035 Uiso 1 1 calc R A .
C4 C 0.06302(17) 0.4800(3) 0.40433(17) 0.0373(10) Uani 1 1 d . A .
C5 C 0.09293(18) 0.4616(3) 0.37095(18) 0.0376(10) Uani 1 1 d . . .
H5 H 0.0758 0.4741 0.3283 0.045 Uiso 1 1 calc R A .
C6 C 0.14775(16) 0.4250(3) 0.39917(16) 0.0276(8) Uani 1 1 d . A .
C7 C 0.0034(2) 0.5222(4) 0.3716(2) 0.0594(15) Uani 1 1 d . . .
C8 C -0.0230(2) 0.5360(5) 0.4152(2) 0.080(2) Uani 1 1 d . A .
H8A H -0.0595 0.5657 0.3929 0.120 Uiso 1 1 calc R . .
H8B H 0.0010 0.5762 0.4495 0.120 Uiso 1 1 calc R . .
H8C H -0.0273 0.4751 0.4309 0.120 Uiso 1 1 calc R . .
C9 C 0.0042(3) 0.6165(5) 0.3414(3) 0.089(2) Uani 1 1 d . A .
H9A H 0.0195 0.6071 0.3124 0.133 Uiso 1 1 calc R . .
H9B H 0.0275 0.6613 0.3729 0.133 Uiso 1 1 calc R . .
H9C H -0.0337 0.6409 0.3195 0.133 Uiso 1 1 calc R . .
C10 C -0.0347(2) 0.4555(6) 0.3183(2) 0.088(2) Uani 1 1 d . A .
H10A H -0.0717 0.4835 0.2961 0.132 Uiso 1 1 calc R . .
H10B H -0.0377 0.3949 0.3353 0.132 Uiso 1 1 calc R . .
H10C H -0.0185 0.4465 0.2902 0.132 Uiso 1 1 calc R . .
O1' O 0.1849(3) 0.5086(5) 0.6029(2) 0.0318(12) Uani 0.55 1 d PD A 1
C11 C 0.2216(5) 0.5295(7) 0.6697(5) 0.045(2) Uani 0.55 1 d PD A 1
H11 H 0.2249 0.4720 0.6943 0.054 Uiso 0.55 1 calc PR A 1
C12 C 0.2776(4) 0.5582(8) 0.6796(5) 0.080(4) Uani 0.55 1 d PD A 1
H12A H 0.2932 0.5097 0.6637 0.120 Uiso 0.55 1 calc PR A 1
H12B H 0.3017 0.5667 0.7235 0.120 Uiso 0.55 1 calc PR A 1
H12C H 0.2750 0.6173 0.6582 0.120 Uiso 0.55 1 calc PR A 1
C13 C 0.1920(6) 0.6047(8) 0.6868(5) 0.077(3) Uani 0.55 1 d PD A 1
H13A H 0.1886 0.6612 0.6627 0.115 Uiso 0.55 1 calc PR A 1
H13B H 0.2132 0.6191 0.7305 0.115 Uiso 0.55 1 calc PR A 1
H13C H 0.1549 0.5824 0.6783 0.115 Uiso 0.55 1 calc PR A 1
O1'A O 0.1656(2) 0.4617(5) 0.6174(3) 0.0256(12) Uani 0.45 1 d PD A 2
C11' C 0.1963(5) 0.5531(7) 0.6328(7) 0.041(3) Uani 0.45 1 d PD A 2
H11' H 0.2173 0.5610 0.6085 0.049 Uiso 0.45 1 calc PR A 2
C12' C 0.1519(6) 0.6293(7) 0.6158(7) 0.068(4) Uani 0.45 1 d PD A 2
H12D H 0.1283 0.6292 0.5714 0.102 Uiso 0.45 1 calc PR A 2
H12E H 0.1699 0.6905 0.6286 0.102 Uiso 0.45 1 calc PR A 2
H12F H 0.1291 0.6170 0.6367 0.102 Uiso 0.45 1 calc PR A 2
C13' C 0.2372(6) 0.5500(10) 0.7025(7) 0.067(4) Uani 0.45 1 d PD A 2
H13D H 0.2571 0.6097 0.7150 0.101 Uiso 0.45 1 calc PR A 2
H13E H 0.2640 0.4990 0.7106 0.101 Uiso 0.45 1 calc PR A 2
H13F H 0.2163 0.5392 0.7257 0.101 Uiso 0.45 1 calc PR A 2
O1'' O 0.1464(3) 0.3540(4) 0.6035(3) 0.0300(15) Uani 0.50 1 d PD A 1
C14 C 0.1386(5) 0.2502(9) 0.5941(6) 0.041(3) Uani 0.50 1 d PD A 1
H14 H 0.1543 0.2281 0.5666 0.049 Uiso 0.50 1 calc PR A 1
C15 C 0.0762(5) 0.2286(10) 0.5653(9) 0.130(7) Uani 0.50 1 d PD A 1
H15A H 0.0595 0.2398 0.5210 0.195 Uiso 0.50 1 calc PR A 1
H15B H 0.0585 0.2693 0.5834 0.195 Uiso 0.50 1 calc PR A 1
H15C H 0.0708 0.1630 0.5729 0.195 Uiso 0.50 1 calc PR A 1
C16 C 0.1695(6) 0.2041(10) 0.6572(6) 0.060(4) Uani 0.50 1 d PD A 1
H16A H 0.1657 0.1359 0.6528 0.091 Uiso 0.50 1 calc PR A 1
H16B H 0.1536 0.2257 0.6838 0.091 Uiso 0.50 1 calc PR A 1
H16C H 0.2089 0.2211 0.6755 0.091 Uiso 0.50 1 calc PR A 1
O1'B O 0.1412(3) 0.3035(7) 0.5803(3) 0.0347(17) Uani 0.50 1 d PD A 2
C14' C 0.1612(5) 0.2318(7) 0.6287(6) 0.032(2) Uani 0.50 1 d PD A 2
H14' H 0.2020 0.2230 0.6428 0.039 Uiso 0.50 1 calc PR A 2
C15' C 0.1318(6) 0.1369(7) 0.6032(6) 0.068(3) Uani 0.50 1 d PD A 2
H15D H 0.0917 0.1444 0.5881 0.103 Uiso 0.50 1 calc PR A 2
H15E H 0.1459 0.0899 0.6359 0.103 Uiso 0.50 1 calc PR A 2
H15F H 0.1394 0.1165 0.5696 0.103 Uiso 0.50 1 calc PR A 2
C16' C 0.1532(6) 0.2675(9) 0.6832(5) 0.070(4) Uani 0.50 1 d P A 2
H16D H 0.1706 0.3292 0.6958 0.105 Uiso 0.50 1 calc PR A 2
H16E H 0.1704 0.2236 0.7175 0.105 Uiso 0.50 1 calc PR A 2
H16F H 0.1134 0.2726 0.6711 0.105 Uiso 0.50 1 calc PR A 2
C21 C 0.2146(2) 0.5837(3) 0.3594(2) 0.0551(13) Uani 1 1 d . . .
H21 H 0.2242 0.5707 0.4032 0.066 Uiso 1 1 calc R . .
C22 C 0.1722(4) 0.6648(4) 0.3351(4) 0.125(3) Uani 1 1 d . . .
H22A H 0.1662 0.6822 0.2939 0.188 Uiso 1 1 calc R . .
H22B H 0.1867 0.7189 0.3625 0.188 Uiso 1 1 calc R . .
H22C H 0.1370 0.6448 0.3337 0.188 Uiso 1 1 calc R . .
C23 C 0.2668(3) 0.5995(5) 0.3531(4) 0.105(3) Uani 1 1 d . . .
H23A H 0.2573 0.6083 0.3099 0.158 Uiso 1 1 calc R . .
H23B H 0.2913 0.5451 0.3692 0.158 Uiso 1 1 calc R . .
H23C H 0.2859 0.6555 0.3763 0.158 Uiso 1 1 calc R . .
C24 C 0.1407(2) 0.2418(3) 0.3022(2) 0.0483(12) Uani 1 1 d . . .
H24 H 0.1642 0.2213 0.3454 0.058 Uiso 1 1 calc R . .
C25 C 0.1589(3) 0.1907(4) 0.2597(3) 0.0680(16) Uani 1 1 d . . .
H25A H 0.1350 0.2096 0.2172 0.102 Uiso 1 1 calc R . .
H25B H 0.1557 0.1230 0.2637 0.102 Uiso 1 1 calc R . .
H25C H 0.1975 0.2068 0.2707 0.102 Uiso 1 1 calc R . .
C26 C 0.0792(3) 0.2274(5) 0.2848(4) 0.105(3) Uani 1 1 d . . .
H26A H 0.0563 0.2507 0.2431 0.157 Uiso 1 1 calc R . .
H26B H 0.0699 0.2619 0.3135 0.157 Uiso 1 1 calc R . .
H26C H 0.0719 0.1606 0.2866 0.157 Uiso 1 1 calc R . .

loop_
_atom_site_aniso_label
_atom_site_aniso_U_11
_atom_site_aniso_U_22
_atom_site_aniso_U_33
_atom_site_aniso_U_23
_atom_site_aniso_U_13
_atom_site_aniso_U_12
Sn1 0.02582(16) 0.02801(17) 0.03373(18) 0.00039(12) 0.01393(12) 0.00392(11)
P1 0.0323(5) 0.0536(7) 0.0156(5) -0.0019(5) 0.0084(4) 0.0159(5)
P2 0.0363(6) 0.0287(5) 0.0277(5) 0.0023(4) 0.0223(5) 0.0047(4)
O1 0.0334(15) 0.0420(17) 0.0241(14) 0.0050(12) 0.0097(12) 0.0134(12)
O2 0.0357(15) 0.0372(16) 0.0399(16) 0.0051(12) 0.0266(13) 0.0074(12)
O2' 0.0546(18) 0.0345(15) 0.0282(15) 0.0039(12) 0.0246(14) -0.0004(13)
O2'' 0.0415(16) 0.0351(15) 0.0326(15) -0.0030(12) 0.0223(13) 0.0030(12)
C1 0.031(2) 0.0211(18) 0.029(2) 0.0019(15) 0.0177(17) 0.0006(15)
C2 0.0280(19) 0.0269(19) 0.0214(18) 0.0000(15) 0.0141(16) 0.0042(15)
C3 0.0272(19) 0.045(2) 0.0209(19) -0.0004(17) 0.0146(16) 0.0041(17)
C4 0.032(2) 0.059(3) 0.0203(19) 0.0083(19) 0.0121(17) 0.018(2)
C5 0.039(2) 0.053(3) 0.025(2) 0.0075(19) 0.0190(18) 0.013(2)
C6 0.038(2) 0.029(2) 0.0245(19) 0.0078(16) 0.0217(17) 0.0116(17)
C7 0.042(3) 0.110(4) 0.029(2) 0.018(3) 0.018(2) 0.038(3)
C8 0.045(3) 0.161(6) 0.038(3) 0.021(3) 0.023(2) 0.052(4)
C9 0.078(4) 0.119(5) 0.077(4) 0.053(4) 0.042(4) 0.066(4)
C10 0.038(3) 0.175(7) 0.045(3) -0.012(4) 0.013(2) 0.012(4)
O1' 0.037(3) 0.034(3) 0.021(3) 0.000(3) 0.010(3) 0.010(3)
C11 0.065(7) 0.042(6) 0.022(6) -0.009(5) 0.014(5) -0.009(5)
C12 0.072(8) 0.060(7) 0.075(7) -0.024(6) 0.005(6) 0.005(6)
C13 0.107(10) 0.078(8) 0.074(8) -0.037(6) 0.066(8) -0.031(7)
O1'A 0.027(3) 0.032(3) 0.019(3) -0.002(3) 0.012(3) 0.004(3)
C11' 0.051(7) 0.037(7) 0.044(8) -0.018(7) 0.030(7) -0.022(6)
C12' 0.080(9) 0.031(6) 0.091(10) 0.001(6) 0.036(8) 0.002(6)
C13' 0.066(9) 0.071(9) 0.059(10) -0.047(8) 0.024(8) -0.025(7)
O1'' 0.048(4) 0.025(4) 0.020(3) -0.007(2) 0.018(3) 0.003(3)
C14 0.058(8) 0.050(8) 0.015(6) 0.001(6) 0.017(5) 0.006(7)
C15 0.082(10) 0.071(9) 0.159(16) 0.015(10) -0.015(10) -0.026(8)
C16 0.080(9) 0.061(9) 0.045(8) 0.024(7) 0.032(7) 0.015(7)
O1'B 0.026(3) 0.052(6) 0.027(4) 0.030(4) 0.012(3) 0.010(4)
C14' 0.040(6) 0.034(6) 0.032(8) 0.007(6) 0.025(6) 0.010(5)
C15' 0.085(9) 0.049(7) 0.080(8) 0.002(6) 0.046(7) -0.011(6)
C16' 0.098(9) 0.083(9) 0.048(6) 0.028(6) 0.051(7) 0.037(8)
C21 0.078(4) 0.037(3) 0.055(3) 0.003(2) 0.034(3) -0.011(2)
C22 0.172(9) 0.037(4) 0.146(8) 0.005(4) 0.054(7) 0.018(4)
C23 0.117(6) 0.091(5) 0.117(6) -0.023(5) 0.062(5) -0.059(5)
C24 0.050(3) 0.037(3) 0.054(3) 0.000(2) 0.021(2) 0.000(2)
C25 0.072(4) 0.055(3) 0.067(4) -0.022(3) 0.023(3) 0.011(3)
C26 0.079(4) 0.069(4) 0.189(9) -0.024(5) 0.080(5) -0.030(4)

loop_
_atom_type_symbol
_atom_type_description
_atom_type_scat_dispersion_real
_atom_type_scat_dispersion_imag
_atom_type_scat_source
C C 0.0033 0.0016 'International Tables Vol C Tables 4.2.6.8 and 6.1.1.4'
H H 0.0000 0.0000 'International Tables Vol C Tables 4.2.6.8 and 6.1.1.4'
O O 0.0106 0.0060 'International Tables Vol C Tables 4.2.6.8 and 6.1.1.4'
P P 0.1023 0.0942 'International Tables Vol C Tables 4.2.6.8 and 6.1.1.4'
Sn Sn -0.6537 1.4246 'International Tables Vol C Tables 4.2.6.8 and 6.1.1.4'

loop_
_geom_angle_atom_site_label_1
_geom_angle_atom_site_label_2
_geom_angle_atom_site_label_3
_geom_angle
_geom_angle_site_symmetry_3
C1 Sn1 O2 75.70(11) .
C1 Sn1 O1 75.57(11) .
O2 Sn1 O1 151.24(9) .
C1 Sn1 Sn1 94.03(9) 7_556
O2 Sn1 Sn1 90.71(6) 7_556
O1 Sn1 Sn1 89.89(6) 7_556
O1'' P1 O1 120.6(3) .
O1'' P1 O1'A 64.2(4) .
O1 P1 O1'A 122.5(2) .
O1'' P1 O1'B 31.2(3) .
O1 P1 O1'B 108.7(3) .
O1'A P1 O1'B 95.1(4) .
O1'' P1 O1' 99.4(3) .
O1 P1 O1' 107.6(2) .
O1'A P1 O1' 35.3(3) .
O1'B P1 O1' 129.8(4) .
O1'' P1 C2 116.4(3) .
O1 P1 C2 111.19(16) .
O1'A P1 C2 114.8(3) .
O1'B P1 C2 100.4(3) .
O1' P1 C2 97.5(2) .
O2 P2 O2'' 116.12(16) .
O2 P2 O2' 115.53(16) .
O2'' P2 O2' 97.04(15) .
O2 P2 C6 108.72(16) .
O2'' P2 C6 110.27(17) .
O2' P2 C6 108.59(16) .
P1 O1 Sn1 114.47(14) .
P2 O2 Sn1 116.52(14) .
C21 O2' P2 117.0(3) .
C24 O2'' P2 120.2(3) .
C6 C1 C2 115.7(3) .
C6 C1 Sn1 121.9(2) .
C2 C1 Sn1 122.3(3) .
C3 C2 C1 121.9(3) .
C3 C2 P1 121.7(3) .
C1 C2 P1 116.4(3) .
C2 C3 C4 121.8(3) .
C2 C3 H3 119.1 .
C4 C3 H3 119.1 .
C5 C4 C3 116.3(3) .
C5 C4 C7 120.3(3) .
C3 C4 C7 123.4(3) .
C4 C5 C6 122.2(4) .
C4 C5 H5 118.9 .
C6 C5 H5 118.9 .
C5 C6 C1 122.2(3) .
C5 C6 P2 120.8(3) .
C1 C6 P2 117.0(3) .
C9 C7 C8 109.6(5) .
C9 C7 C4 110.3(4) .
C8 C7 C4 112.9(4) .
C9 C7 C10 106.1(5) .
C8 C7 C10 108.6(5) .
C4 C7 C10 109.1(4) .
C7 C8 H8A 109.5 .
C7 C8 H8B 109.5 .
H8A C8 H8B 109.5 .
C7 C8 H8C 109.5 .
H8A C8 H8C 109.5 .
H8B C8 H8C 109.5 .
C7 C9 H9A 109.5 .
C7 C9 H9B 109.5 .
H9A C9 H9B 109.5 .
C7 C9 H9C 109.5 .
H9A C9 H9C 109.5 .
H9B C9 H9C 109.5 .
C7 C10 H10A 109.5 .
C7 C10 H10B 109.5 .
H10A C10 H10B 109.5 .
C7 C10 H10C 109.5 .
H10A C10 H10C 109.5 .
H10B C10 H10C 109.5 .
C11 O1' P1 119.3(5) .
C12 C11 C13 113.0(9) .
C12 C11 O1' 110.7(9) .
C13 C11 O1' 105.8(9) .
C12 C11 H11 109.1 .
C13 C11 H11 109.1 .
O1' C11 H11 109.1 .
C11' O1'A P1 114.7(7) .
O1'A C11' C12' 105.9(8) .
O1'A C11' C13' 106.7(9) .
C12' C11' C13' 113.3(12) .
O1'A C11' H11' 110.3 .
C12' C11' H11' 110.3 .
C13' C11' H11' 110.3 .
C11' C12' H12D 109.5 .
C11' C12' H12E 109.5 .
H12D C12' H12E 109.5 .
C11' C12' H12F 109.5 .
H12D C12' H12F 109.5 .
H12E C12' H12F 109.5 .
C11' C13' H13D 109.5 .
C11' C13' H13E 109.5 .
H13D C13' H13E 109.5 .
C11' C13' H13F 109.5 .
H13D C13' H13F 109.5 .
H13E C13' H13F 109.5 .
P1 O1'' C14 113.7(6) .
C15 C14 O1'' 108.5(10) .
C15 C14 C16 111.0(13) .
O1'' C14 C16 107.2(9) .
C15 C14 H14 110.0 .
O1'' C14 H14 110.0 .
C16 C14 H14 110.0 .
C14' O1'B P1 124.3(6) .
O1'B C14' C15' 110.5(11) .
O1'B C14' C16' 108.9(8) .
C15' C14' C16' 113.0(10) .
O1'B C14' H14' 108.1 .
C15' C14' H14' 108.1 .
C16' C14' H14' 108.1 .
C14' C15' H15D 109.5 .
C14' C15' H15E 109.5 .
H15D C15' H15E 109.5 .
C14' C15' H15F 109.5 .
H15D C15' H15F 109.5 .
H15E C15' H15F 109.5 .
C14' C16' H16D 109.5 .
C14' C16' H16E 109.5 .
H16D C16' H16E 109.5 .
C14' C16' H16F 109.5 .
H16D C16' H16F 109.5 .
H16E C16' H16F 109.5 .
C23 C21 O2' 107.7(4) .
C23 C21 C22 114.4(6) .
O2' C21 C22 105.2(5) .
C23 C21 H21 109.8 .
O2' C21 H21 109.8 .
C22 C21 H21 109.8 .
C21 C22 H22A 109.5 .
C21 C22 H22B 109.5 .
H22A C22 H22B 109.5 .
C21 C22 H22C 109.5 .
H22A C22 H22C 109.5 .
H22B C22 H22C 109.5 .
C21 C23 H23A 109.5 .
C21 C23 H23B 109.5 .
H23A C23 H23B 109.5 .
C21 C23 H23C 109.5 .
H23A C23 H23C 109.5 .
H23B C23 H23C 109.5 .
O2'' C24 C25 106.7(4) .
O2'' C24 C26 107.4(4) .
C25 C24 C26 113.1(5) .
O2'' C24 H24 109.8 .
C25 C24 H24 109.8 .
C26 C24 H24 109.8 .
C24 C25 H25A 109.5 .
C24 C25 H25B 109.5 .
H25A C25 H25B 109.5 .
C24 C25 H25C 109.5 .
H25A C25 H25C 109.5 .
H25B C25 H25C 109.5 .
C24 C26 H26A 109.5 .
C24 C26 H26B 109.5 .
H26A C26 H26B 109.5 .
C24 C26 H26C 109.5 .
H26A C26 H26C 109.5 .
H26B C26 H26C 109.5 .

loop_
_geom_bond_atom_site_label_1
_geom_bond_atom_site_label_2
_geom_bond_distance
_geom_bond_site_symmetry_2
Sn1 C1 2.232(4) .
Sn1 O2 2.470(3) .
Sn1 O1 2.510(3) .
Sn1 Sn1 2.9588(5) 7_556
P1 O1'' 1.443(6) .
P1 O1 1.469(3) .
P1 O1'A 1.520(5) .
P1 O1'B 1.679(9) .
P1 O1' 1.688(7) .
P1 C2 1.756(4) .
P2 O2 1.477(3) .
P2 O2'' 1.553(3) .
P2 O2' 1.563(3) .
P2 C6 1.779(3) .
O2' C21 1.484(5) .
O2'' C24 1.473(5) .
C1 C6 1.395(5) .
C1 C2 1.404(5) .
C2 C3 1.392(5) .
C3 C4 1.399(5) .
C3 H3 0.9300 .
C4 C5 1.385(5) .
C4 C7 1.526(6) .
C5 C6 1.390(5) .
C5 H5 0.9300 .
C7 C9 1.511(8) .
C7 C8 1.515(6) .
C7 C10 1.533(8) .
C8 H8A 0.9600 .
C8 H8B 0.9600 .
C8 H8C 0.9600 .
C9 H9A 0.9600 .
C9 H9B 0.9600 .
C9 H9C 0.9600 .
C10 H10A 0.9600 .
C10 H10B 0.9600 .
C10 H10C 0.9600 .
O1' C11 1.476(10) .
C11 C12 1.447(12) .
C11 C13 1.479(12) .
C11 H11 0.9800 .
C12 H12A 0.9600 .
C12 H12B 0.9600 .
C12 H12C 0.9600 .
C13 H13A 0.9600 .
C13 H13B 0.9600 .
C13 H13C 0.9600 .
O1'A C11' 1.469(10) .
C11' C12' 1.500(13) .
C11' C13' 1.526(13) .
C11' H11' 0.9800 .
C12' H12D 0.9600 .
C12' H12E 0.9600 .
C12' H12F 0.9600 .
C13' H13D 0.9600 .
C13' H13E 0.9600 .
C13' H13F 0.9600 .
O1'' C14 1.469(12) .
C14 C15 1.501(14) .
C14 C16 1.502(12) .
C14 H14 0.9800 .
C15 H15A 0.9600 .
C15 H15B 0.9600 .
C15 H15C 0.9600 .
C16 H16A 0.9600 .
C16 H16B 0.9600 .
C16 H16C 0.9600 .
O1'B C14' 1.440(11) .
C14' C15' 1.519(10) .
C14' C16' 1.506(14) .
C14' H14' 0.9800 .
C15' H15D 0.9600 .
C15' H15E 0.9600 .
C15' H15F 0.9600 .
C16' H16D 0.9600 .
C16' H16E 0.9600 .
C16' H16F 0.9600 .
C21 C23 1.476(8) .
C21 C22 1.513(9) .
C21 H21 0.9800 .
C22 H22A 0.9600 .
C22 H22B 0.9600 .
C22 H22C 0.9600 .
C23 H23A 0.9600 .
C23 H23B 0.9600 .
C23 H23C 0.9600 .
C24 C25 1.495(7) .
C24 C26 1.501(7) .
C24 H24 0.9800 .
C25 H25A 0.9600 .
C25 H25B 0.9600 .
C25 H25C 0.9600 .
C26 H26A 0.9600 .
C26 H26B 0.9600 .
C26 H26C 0.9600 .

loop_
_geom_torsion_atom_site_label_1
_geom_torsion_atom_site_label_2
_geom_torsion_atom_site_label_3
_geom_torsion_atom_site_label_4
_geom_torsion
_geom_torsion_site_symmetry_1
O1'' P1 O1 Sn1 141.6(3) .
O1'A P1 O1 Sn1 -141.2(3) .
O1'B P1 O1 Sn1 109.7(3) .
O1' P1 O1 Sn1 -105.6(2) .
C2 P1 O1 Sn1 0.1(2) .
C1 Sn1 O1 P1 -1.19(17) .
O2 Sn1 O1 P1 -4.1(3) .
Sn1 Sn1 O1 P1 -95.38(16) 7_556
O2'' P2 O2 Sn1 -127.81(15) .
O2' P2 O2 Sn1 119.53(16) .
C6 P2 O2 Sn1 -2.8(2) .
C1 Sn1 O2 P2 3.41(17) .
O1 Sn1 O2 P2 6.3(3) .
Sn1 Sn1 O2 P2 97.39(16) 7_556
O2 P2 O2' C21 -58.1(3) .
O2'' P2 O2' C21 178.5(3) .
C6 P2 O2' C21 64.3(4) .
O2 P2 O2'' C24 51.1(3) .
O2' P2 O2'' C24 174.1(3) .
C6 P2 O2'' C24 -73.1(3) .
O2 Sn1 C1 C6 -3.5(3) .
O1 Sn1 C1 C6 178.0(3) .
Sn1 Sn1 C1 C6 -93.2(3) 7_556
O2 Sn1 C1 C2 -179.0(3) .
O1 Sn1 C1 C2 2.4(3) .
Sn1 Sn1 C1 C2 91.3(3) 7_556
C6 C1 C2 C3 -0.2(5) .
Sn1 C1 C2 C3 175.6(3) .
C6 C1 C2 P1 -178.9(3) .
Sn1 C1 C2 P1 -3.1(4) .
O1'' P1 C2 C3 39.8(5) .
O1 P1 C2 C3 -177.0(3) .
O1'A P1 C2 C3 -32.5(5) .
O1'B P1 C2 C3 68.2(5) .
O1' P1 C2 C3 -64.7(4) .
O1'' P1 C2 C1 -141.5(4) .
O1 P1 C2 C1 1.8(3) .
O1'A P1 C2 C1 146.3(4) .
O1'B P1 C2 C1 -113.1(4) .
O1' P1 C2 C1 114.0(3) .
C1 C2 C3 C4 0.2(6) .
P1 C2 C3 C4 178.9(3) .
C2 C3 C4 C5 0.4(6) .
C2 C3 C4 C7 -179.3(5) .
C3 C4 C5 C6 -1.0(7) .
C7 C4 C5 C6 178.7(5) .
C4 C5 C6 C1 1.1(7) .
C4 C5 C6 P2 -178.2(3) .
C2 C1 C6 C5 -0.4(6) .
Sn1 C1 C6 C5 -176.3(3) .
C2 C1 C6 P2 178.9(3) .
Sn1 C1 C6 P2 3.1(4) .
O2 P2 C6 C5 179.5(3) .
O2'' P2 C6 C5 -52.1(4) .
O2' P2 C6 C5 53.0(4) .
O2 P2 C6 C1 0.1(4) .
O2'' P2 C6 C1 128.5(3) .
O2' P2 C6 C1 -126.3(3) .
C5 C4 C7 C9 -57.9(6) .
C3 C4 C7 C9 121.7(5) .
C5 C4 C7 C8 179.1(5) .
C3 C4 C7 C8 -1.2(8) .
C5 C4 C7 C10 58.2(6) .
C3 C4 C7 C10 -122.1(5) .
O1'' P1 O1' C11 73.4(6) .
O1 P1 O1' C11 -53.1(6) .
O1'A P1 O1' C11 68.8(7) .
O1'B P1 O1' C11 81.5(7) .
C2 P1 O1' C11 -168.2(6) .
P1 O1' C11 C12 93.0(9) .
P1 O1' C11 C13 -144.3(7) .
O1'' P1 O1'A C11' 169.6(8) .
O1 P1 O1'A C11' 58.4(8) .
O1'B P1 O1'A C11' 174.4(8) .
O1' P1 O1'A C11' -15.4(6) .
C2 P1 O1'A C11' -81.7(7) .
P1 O1'A C11' C12' 128.6(9) .
P1 O1'A C11' C13' -110.4(9) .
O1 P1 O1'' C14 -57.6(8) .
O1'A P1 O1'' C14 -171.7(8) .
O1'B P1 O1'' C14 17.5(7) .
O1' P1 O1'' C14 -174.6(7) .
C2 P1 O1'' C14 82.0(7) .
P1 O1'' C14 C15 -127.3(11) .
P1 O1'' C14 C16 112.7(9) .
O1'' P1 O1'B C14' -79.4(10) .
O1 P1 O1'B C14' 39.2(9) .
O1'A P1 O1'B C14' -87.7(8) .
O1' P1 O1'B C14' -95.0(9) .
C2 P1 O1'B C14' 156.0(8) .
P1 O1'B C14' C15' -149.5(8) .
P1 O1'B C14' C16' 85.8(10) .
P2 O2' C21 C23 108.0(5) .
P2 O2' C21 C22 -129.5(5) .
P2 O2'' C24 C25 -125.7(4) .
P2 O2'' C24 C26 112.7(5) .

loop_
_platon_squeeze_void_nr
_platon_squeeze_void_average_x
_platon_squeeze_void_average_y
_platon_squeeze_void_average_z
_platon_squeeze_void_volume
_platon_squeeze_void_count_electrons
_platon_squeeze_void_content
1 -0.010 -0.006 -0.007 2778 509 ' '
